data_7703680
loop_
_publ_author_name
'Hu, Zhao-Bo'
'Feng, Xin'
'Li, Jing'
'Zhang, Yi-Quan'
'Yin, Lei'
'Wang, Zhenxing'
'Ouyang, Zhongwen'
'Kurmoo, Mohamedally'
'Song, You'

_publ_section_title
;
 Optimal diamagnetic dilution concentration for suppressing the
 dipole-dipole interaction in single-ion magnets.
;
_journal_issue 7
_journal_name_full 'Dalton transactions (Cambridge, England : 2003)'
_journal_page_first 2159
_journal_page_last 2167
_journal_paper_doi 10.1039/c9dt04403e
_journal_volume 49
_journal_year 2020
_chemical_formula_sum 'C20 H18 Co N2 O3'
_chemical_formula_weight 393.29
_space_group_crystal_system orthorhombic
_space_group_IT_number 60
_space_group_name_Hall '-P 2n 2ab'
_space_group_name_H-M_alt 'P b c n'
_atom_sites_solution_hydrogens mixed
_audit_block_doi 10.5517/ccdc.csd.cc229cxp
_audit_creation_method SHELXL-2017/1
_audit_update_record
;
2019-05-11 deposited with the CCDC.	2020-01-08 downloaded from the CCDC.
;
_cell_angle_alpha 90
_cell_angle_beta 90
_cell_angle_gamma 90
_cell_formula_units_Z 4
_cell_length_a 7.2787(16)
_cell_length_b 9.128(2)
_cell_length_c 25.164(6)
_cell_measurement_reflns_used 1555
_cell_measurement_temperature 296(2)
_cell_measurement_theta_max 23.47
_cell_measurement_theta_min 3.24
_cell_volume 1671.9(7)
_computing_structure_refinement 'SHELXL-2017/1 (Sheldrick, 2017)'
_computing_structure_solution 'SHELXT 2014/4 (Sheldrick, 2014)'
_diffrn_ambient_temperature 296(2)
_diffrn_measured_fraction_theta_full 1.000
_diffrn_measured_fraction_theta_max 1.000
_diffrn_measurement_device_type 'Bruker APEX-II CCD'
_diffrn_measurement_method '\f and \w scans'
_diffrn_radiation_type MoK\a
_diffrn_radiation_wavelength 0.71073
_diffrn_reflns_av_R_equivalents 0.1132
_diffrn_reflns_av_unetI/netI 0.0667
_diffrn_reflns_Laue_measured_fraction_full 1.000
_diffrn_reflns_Laue_measured_fraction_max 1.000
_diffrn_reflns_limit_h_max 8
_diffrn_reflns_limit_h_min -8
_diffrn_reflns_limit_k_max 10
_diffrn_reflns_limit_k_min -9
_diffrn_reflns_limit_l_max 25
_diffrn_reflns_limit_l_min -29
_diffrn_reflns_number 8606
_diffrn_reflns_point_group_measured_fraction_full 1.000
_diffrn_reflns_point_group_measured_fraction_max 1.000
_diffrn_reflns_theta_full 25.013
_diffrn_reflns_theta_max 25.013
_diffrn_reflns_theta_min 1.618
_exptl_absorpt_coefficient_mu 1.050
_exptl_crystal_density_diffrn 1.563
_exptl_crystal_description block
_exptl_crystal_F_000 812
_exptl_crystal_size_max 0.300
_exptl_crystal_size_mid 0.280
_exptl_crystal_size_min 0.180
_refine_diff_density_max 0.329
_refine_diff_density_min -0.675
_refine_diff_density_rms 0.083
_refine_ls_extinction_method none
_refine_ls_goodness_of_fit_ref 0.985
_refine_ls_hydrogen_treatment mixed
_refine_ls_matrix_type full
_refine_ls_number_parameters 124
_refine_ls_number_reflns 1475
_refine_ls_number_restraints 1
_refine_ls_restrained_S_all 0.985
_refine_ls_R_factor_all 0.0629
_refine_ls_R_factor_gt 0.0415
_refine_ls_shift/su_max 0.000
_refine_ls_shift/su_mean 0.000
_refine_ls_structure_factor_coef Fsqd
_refine_ls_weighting_details 'w=1/[\s^2^(Fo^2^)+(0.0508P)^2^] where P=(Fo^2^+2Fc^2^)/3'
_refine_ls_weighting_scheme calc
_refine_ls_wR_factor_gt 0.0937
_refine_ls_wR_factor_ref 0.1042
_reflns_Friedel_coverage 0.000
_reflns_number_gt 1028
_reflns_number_total 1475
_reflns_threshold_expression 'I > 2\s(I)'
_cod_data_source_file c9dt04403e2.cif
_cod_data_source_block aa
_cod_original_cell_volume 1671.8(7)
_cod_database_code 7703680
_shelx_shelxl_version_number 2017/1
_shelx_space_group_comment
;
The symmetry employed for this shelxl refinement is uniquely defined
by the following loop, which should always be used as a source of
symmetry information in preference to the above space-group names.
They are only intended as comments.
;
_shelx_estimated_absorpt_t_min 0.744
_shelx_estimated_absorpt_t_max 0.834

loop_
_space_group_symop_operation_xyz
'x, y, z'
'-x+1/2, -y+1/2, z+1/2'
'-x, y, -z+1/2'
'x+1/2, -y+1/2, -z'
'-x, -y, -z'
'x-1/2, y-1/2, -z-1/2'
'x, -y, z-1/2'
'-x-1/2, y-1/2, z'

loop_
_atom_site_label
_atom_site_type_symbol
_atom_site_fract_x
_atom_site_fract_y
_atom_site_fract_z
_atom_site_U_iso_or_equiv
_atom_site_adp_type
_atom_site_occupancy
_atom_site_site_symmetry_order
_atom_site_calc_flag
_atom_site_refinement_flags_posn
_atom_site_refinement_flags_adp
_atom_site_refinement_flags_occupancy
_atom_site_disorder_assembly
_atom_site_disorder_group
Co1 Co 0.500000 0.69998(6) 0.750000 0.0229(2) Uani 1 2 d S T P . .
O1 O 0.2885(3) 0.5978(2) 0.71545(8) 0.0276(5) Uani 1 1 d . . . . .
O2 O 0.500000 0.9298(3) 0.750000 0.0314(8) Uani 1 2 d DS T P . .
N1 N 0.5939(3) 0.6998(3) 0.67020(9) 0.0240(6) Uani 1 1 d . . . . .
C1 C 0.4613(4) 0.6453(3) 0.63746(12) 0.0246(7) Uani 1 1 d . . . . .
C6 C 0.4809(4) 0.6411(4) 0.58140(13) 0.0301(8) Uani 1 1 d . . . . .
C2 C 0.2999(4) 0.5892(3) 0.66265(12) 0.0249(7) Uani 1 1 d . . . . .
C9 C 0.7484(4) 0.7522(4) 0.64988(12) 0.0286(8) Uani 1 1 d . . . . .
C3 C 0.1659(4) 0.5301(4) 0.63039(12) 0.0343(8) Uani 1 1 d . . . . .
H3 H 0.059573 0.492436 0.645644 0.041 Uiso 1 1 calc R U . . .
C7 C 0.6457(5) 0.7001(4) 0.56081(13) 0.0383(9) Uani 1 1 d . . . . .
H7 H 0.665375 0.701648 0.524301 0.046 Uiso 1 1 calc R U . . .
C8 C 0.7750(5) 0.7544(4) 0.59408(13) 0.0393(9) Uani 1 1 d . . . . .
H8 H 0.882645 0.793718 0.580149 0.047 Uiso 1 1 calc R U . . .
C10 C 0.8899(4) 0.8106(4) 0.68698(13) 0.0373(9) Uani 1 1 d . . . . .
H10A H 0.848268 0.901902 0.701619 0.056 Uiso 1 1 calc R U . . .
H10B H 1.002778 0.826027 0.668059 0.056 Uiso 1 1 calc R U . . .
H10C H 0.909860 0.741633 0.715194 0.056 Uiso 1 1 calc R U . . .
C5 C 0.3384(5) 0.5802(4) 0.55050(13) 0.0388(9) Uani 1 1 d . . . . .
H5 H 0.348265 0.577458 0.513662 0.047 Uiso 1 1 calc R U . . .
C4 C 0.1870(5) 0.5257(4) 0.57478(12) 0.0386(9) Uani 1 1 d . . . . .
H4 H 0.094556 0.484221 0.554185 0.046 Uiso 1 1 calc R U . . .
H2 H 0.411(3) 0.985(3) 0.7414(12) 0.042(10) Uiso 1 1 d D . . . .

loop_
_atom_site_aniso_label
_atom_site_aniso_U_11
_atom_site_aniso_U_22
_atom_site_aniso_U_33
_atom_site_aniso_U_23
_atom_site_aniso_U_13
_atom_site_aniso_U_12
Co1 0.0234(3) 0.0224(4) 0.0231(4) 0.000 -0.0016(3) 0.000
O1 0.0284(12) 0.0330(14) 0.0214(12) -0.0011(10) 0.0019(9) -0.0036(10)
O2 0.0319(19) 0.0211(19) 0.041(2) 0.000 -0.0115(17) 0.000
N1 0.0260(14) 0.0215(15) 0.0247(14) 0.0022(11) -0.0006(12) -0.0007(12)
C1 0.0274(17) 0.0201(17) 0.0263(18) -0.0022(13) 0.0014(13) 0.0010(13)
C6 0.037(2) 0.0276(18) 0.0262(18) 0.0018(14) 0.0018(16) -0.0004(15)
C2 0.0245(16) 0.0206(18) 0.0295(18) -0.0016(14) -0.0008(14) 0.0020(13)
C9 0.0278(17) 0.0236(18) 0.0342(19) 0.0040(14) 0.0017(15) 0.0015(14)
C3 0.0302(18) 0.036(2) 0.037(2) -0.0038(16) -0.0033(16) -0.0042(15)
C7 0.045(2) 0.044(2) 0.0265(19) 0.0049(16) 0.0093(17) -0.0025(18)
C8 0.035(2) 0.043(2) 0.039(2) 0.0069(17) 0.0126(17) -0.0057(17)
C10 0.0315(19) 0.036(2) 0.044(2) 0.0012(17) 0.0012(17) -0.0076(16)
C5 0.050(2) 0.043(3) 0.0237(18) -0.0043(16) -0.0041(17) 0.0031(18)
C4 0.040(2) 0.047(2) 0.029(2) -0.0042(17) -0.0080(16) -0.0033(18)

loop_
_atom_type_symbol
_atom_type_description
_atom_type_scat_dispersion_real
_atom_type_scat_dispersion_imag
_atom_type_scat_source
C C 0.0033 0.0016 'International Tables Vol C Tables 4.2.6.8 and 6.1.1.4'
H H 0.0000 0.0000 'International Tables Vol C Tables 4.2.6.8 and 6.1.1.4'
Co Co 0.3494 0.9721 'International Tables Vol C Tables 4.2.6.8 and 6.1.1.4'
N N 0.0061 0.0033 'International Tables Vol C Tables 4.2.6.8 and 6.1.1.4'
O O 0.0106 0.0060 'International Tables Vol C Tables 4.2.6.8 and 6.1.1.4'

loop_
_geom_angle_atom_site_label_1
_geom_angle_atom_site_label_2
_geom_angle_atom_site_label_3
_geom_angle
_geom_angle_site_symmetry_1
_geom_angle_site_symmetry_3
_geom_angle_publ_flag
O1 Co1 O1 124.37(13) 3_656 . ?
O1 Co1 O2 117.81(6) 3_656 . ?
O1 Co1 O2 117.81(6) . . ?
O1 Co1 N1 99.40(9) 3_656 . ?
O1 Co1 N1 80.56(9) . . ?
O2 Co1 N1 90.04(7) . . ?
O1 Co1 N1 80.56(9) 3_656 3_656 ?
O1 Co1 N1 99.40(9) . 3_656 ?
O2 Co1 N1 90.04(7) . 3_656 ?
N1 Co1 N1 179.91(14) . 3_656 ?
C2 O1 Co1 114.41(18) . . ?
Co1 O2 H2 126(2) . . ?
Co1 O2 H2 126(2) . 3_656 ?
H2 O2 H2 108(5) . 3_656 ?
C9 N1 C1 120.0(3) . . ?
C9 N1 Co1 129.7(2) . . ?
C1 N1 Co1 110.16(19) . . ?
N1 C1 C6 122.7(3) . . ?
N1 C1 C2 116.4(3) . . ?
C6 C1 C2 120.9(3) . . ?
C5 C6 C7 124.9(3) . . ?
C5 C6 C1 119.0(3) . . ?
C7 C6 C1 116.1(3) . . ?
O1 C2 C3 124.5(3) . . ?
O1 C2 C1 118.1(3) . . ?
C3 C2 C1 117.4(3) . . ?
N1 C9 C8 120.2(3) . . ?
N1 C9 C10 118.3(3) . . ?
C8 C9 C10 121.4(3) . . ?
C2 C3 C4 121.3(3) . . ?
C2 C3 H3 119.4 . . ?
C4 C3 H3 119.4 . . ?
C8 C7 C6 120.2(3) . . ?
C8 C7 H7 119.9 . . ?
C6 C7 H7 119.9 . . ?
C7 C8 C9 120.8(3) . . ?
C7 C8 H8 119.6 . . ?
C9 C8 H8 119.6 . . ?
C9 C10 H10A 109.5 . . ?
C9 C10 H10B 109.5 . . ?
H10A C10 H10B 109.5 . . ?
C9 C10 H10C 109.5 . . ?
H10A C10 H10C 109.5 . . ?
H10B C10 H10C 109.5 . . ?
C4 C5 C6 119.6(3) . . ?
C4 C5 H5 120.2 . . ?
C6 C5 H5 120.2 . . ?
C5 C4 C3 121.8(3) . . ?
C5 C4 H4 119.1 . . ?
C3 C4 H4 119.1 . . ?

loop_
_geom_bond_atom_site_label_1
_geom_bond_atom_site_label_2
_geom_bond_distance
_geom_bond_site_symmetry_2
_geom_bond_publ_flag
Co1 O1 1.999(2) 3_656 ?
Co1 O1 1.999(2) . ?
Co1 O2 2.098(3) . ?
Co1 N1 2.121(2) . ?
Co1 N1 2.121(2) 3_656 ?
O1 C2 1.334(3) . ?
O2 H2 0.849(10) . ?
O2 H2 0.849(10) 3_656 ?
N1 C9 1.325(4) . ?
N1 C1 1.362(4) . ?
C1 C6 1.418(4) . ?
C1 C2 1.430(4) . ?
C6 C5 1.411(4) . ?
C6 C7 1.414(4) . ?
C2 C3 1.378(4) . ?
C9 C8 1.418(4) . ?
C9 C10 1.489(4) . ?
C3 C4 1.408(4) . ?
C3 H3 0.9300 . ?
C7 C8 1.354(5) . ?
C7 H7 0.9300 . ?
C8 H8 0.9300 . ?
C10 H10A 0.9600 . ?
C10 H10B 0.9600 . ?
C10 H10C 0.9600 . ?
C5 C4 1.354(5) . ?
C5 H5 0.9300 . ?
C4 H4 0.9300 . ?

loop_
_geom_torsion_atom_site_label_1
_geom_torsion_atom_site_label_2
_geom_torsion_atom_site_label_3
_geom_torsion_atom_site_label_4
_geom_torsion
_geom_torsion_site_symmetry_1
_geom_torsion_site_symmetry_2
_geom_torsion_site_symmetry_3
_geom_torsion_site_symmetry_4
_geom_torsion_publ_flag
C9 N1 C1 C6 0.3(5) . . . . ?
Co1 N1 C1 C6 175.7(2) . . . . ?
C9 N1 C1 C2 179.2(3) . . . . ?
Co1 N1 C1 C2 -5.4(3) . . . . ?
N1 C1 C6 C5 178.8(3) . . . . ?
C2 C1 C6 C5 -0.1(5) . . . . ?
N1 C1 C6 C7 -1.4(5) . . . . ?
C2 C1 C6 C7 179.7(3) . . . . ?
Co1 O1 C2 C3 -176.7(3) . . . . ?
Co1 O1 C2 C1 3.1(3) . . . . ?
N1 C1 C2 O1 1.8(4) . . . . ?
C6 C1 C2 O1 -179.3(3) . . . . ?
N1 C1 C2 C3 -178.4(3) . . . . ?
C6 C1 C2 C3 0.6(5) . . . . ?
C1 N1 C9 C8 1.2(5) . . . . ?
Co1 N1 C9 C8 -173.2(2) . . . . ?
C1 N1 C9 C10 -180.0(3) . . . . ?
Co1 N1 C9 C10 5.6(4) . . . . ?
O1 C2 C3 C4 179.6(3) . . . . ?
C1 C2 C3 C4 -0.2(5) . . . . ?
C5 C6 C7 C8 -179.2(3) . . . . ?
C1 C6 C7 C8 1.0(5) . . . . ?
C6 C7 C8 C9 0.5(6) . . . . ?
N1 C9 C8 C7 -1.6(5) . . . . ?
C10 C9 C8 C7 179.6(3) . . . . ?
C7 C6 C5 C4 179.5(3) . . . . ?
C1 C6 C5 C4 -0.7(5) . . . . ?
C6 C5 C4 C3 1.1(6) . . . . ?
C2 C3 C4 C5 -0.6(6) . . . . ?
